data_7235319
loop_
_publ_author_name
'Lu, Yuhua'
'Bolokowicz, Andrew. J.'
'Reeb, Sarah A.'
'Wiseman, Joshua D.'
'Wheeler, Kraig A.'

_publ_section_title
;
 Chiral transmission to crystal photodimerizations of leucine--methionine
 quasiracemic assemblies
;
_journal_issue 16
_journal_name_full 'RSC Advances'
_journal_page_first 8125
_journal_paper_doi 10.1039/c3ra47270a
_journal_volume 4
_journal_year 2014
_chemical_absolute_configuration rm
_chemical_formula_moiety 'C15 H19 N O6 S'
_chemical_formula_sum 'C15 H19 N O6 S'
_chemical_formula_weight 341.37
_space_group_crystal_system monoclinic
_space_group_IT_number 4
_space_group_name_Hall 'P 2yb'
_space_group_name_H-M_alt 'P 1 21 1'
_atom_sites_solution_hydrogens mixed
_audit_creation_method SHELXL-97
_cell_angle_alpha 90.00
_cell_angle_beta 93.392(1)
_cell_angle_gamma 90.00
_cell_formula_units_Z 2
_cell_length_a 7.7603(1)
_cell_length_b 6.9346(1)
_cell_length_c 15.1225(1)
_cell_measurement_reflns_used 8135
_cell_measurement_temperature 100(2)
_cell_measurement_theta_max 71.557
_cell_measurement_theta_min 2.819
_cell_volume 812.385(17)
_computing_cell_refinement APEX2
_computing_data_reduction
;
SAINT (Bruker, 2009) and XPREP (Bruker, 2009)
;
_computing_molecular_graphics 'XSEED (Barbour, 2001)'
_computing_publication_material 'XSEED (Barbour, 2001)'
_computing_structure_refinement 'SHELXL-97 (Sheldrick, 2008)'
_computing_structure_solution 'SHELXS-97 (Sheldrick, 2008)'
_diffrn_ambient_temperature 100(2)
_diffrn_detector_area_resol_mean 8.33
_diffrn_measured_fraction_theta_full 0.998
_diffrn_measured_fraction_theta_max 0.997
_diffrn_measurement_device_type 'Bruker APEXII CCD'
_diffrn_measurement_method 'phi and omega scans'
_diffrn_radiation_monochromator graphite
_diffrn_radiation_source 'fine-focus sealed tube'
_diffrn_radiation_type CuK\a
_diffrn_radiation_wavelength 1.54178
_diffrn_reflns_av_R_equivalents 0.0249
_diffrn_reflns_av_sigmaI/netI 0.0300
_diffrn_reflns_Laue_measured_fraction_full 0.998
_diffrn_reflns_Laue_measured_fraction_max 0.997
_diffrn_reflns_limit_h_max 9
_diffrn_reflns_limit_h_min -9
_diffrn_reflns_limit_k_max 8
_diffrn_reflns_limit_k_min -8
_diffrn_reflns_limit_l_max 18
_diffrn_reflns_limit_l_min -18
_diffrn_reflns_number 11646
_diffrn_reflns_point_group_measured_fraction_full 0.965
_diffrn_reflns_point_group_measured_fraction_max 0.962
_diffrn_reflns_theta_full 67.679
_diffrn_reflns_theta_max 68.212
_diffrn_reflns_theta_min 2.927
_exptl_absorpt_coefficient_mu 2.050
_exptl_absorpt_correction_T_max 0.8029
_exptl_absorpt_correction_T_min 0.4951
_exptl_absorpt_correction_type multi-scan
_exptl_absorpt_process_details 'SADABS (Bruker, 2009)'
_exptl_crystal_colour colorless
_exptl_crystal_density_diffrn 1.396
_exptl_crystal_density_method 'not measured'
_exptl_crystal_description 'transparent plate'
_exptl_crystal_F_000 360
_exptl_crystal_size_max 0.40
_exptl_crystal_size_mid 0.33
_exptl_crystal_size_min 0.11
_refine_diff_density_max 0.234
_refine_diff_density_min -0.269
_refine_diff_density_rms 0.044
_refine_ls_abs_structure_details
;
 Flack x determined using 1209 quotients [(I+)-(I-)]/[(I+)+(I-)]
 (Parsons and Flack (2004), Acta Cryst. A60, s61).
;
_refine_ls_abs_structure_Flack 0.047(5)
_refine_ls_extinction_method none
_refine_ls_goodness_of_fit_ref 1.054
_refine_ls_hydrogen_treatment mixed
_refine_ls_matrix_type full
_refine_ls_number_parameters 219
_refine_ls_number_reflns 2871
_refine_ls_number_restraints 4
_refine_ls_restrained_S_all 1.054
_refine_ls_R_factor_all 0.0249
_refine_ls_R_factor_gt 0.0245
_refine_ls_shift/su_max 0.000
_refine_ls_shift/su_mean 0.000
_refine_ls_structure_factor_coef Fsqd
_refine_ls_weighting_details 'w=1/[\s^2^(Fo^2^)+(0.0376P)^2^+0.1182P] where P=(Fo^2^+2Fc^2^)/3'
_refine_ls_weighting_scheme calc
_refine_ls_wR_factor_gt 0.0637
_refine_ls_wR_factor_ref 0.0641
_reflns_Friedel_coverage 0.773
_reflns_Friedel_fraction_full 0.926
_reflns_Friedel_fraction_max 0.921
_reflns_number_gt 2819
_reflns_number_total 2871
_reflns_threshold_expression 'I > 2\s(I)'
_cod_data_source_file c3ra47270a.cif
_cod_data_source_block kaw95
_cod_original_sg_symbol_H-M 'P 21'
_cod_database_code 7235319
_shelxl_version_number 2013-4

loop_
_symmetry_equiv_pos_as_xyz
'x, y, z'
'-x, y+1/2, -z'

loop_
_atom_site_label
_atom_site_type_symbol
_atom_site_fract_x
_atom_site_fract_y
_atom_site_fract_z
_atom_site_U_iso_or_equiv
_atom_site_adp_type
_atom_site_occupancy
_atom_site_site_symmetry_order
_atom_site_calc_flag
_atom_site_refinement_flags_posn
_atom_site_refinement_flags_adp
S1 S 0.27772(6) 0.36955(7) 0.75035(3) 0.02114(14) Uani 1 1 d . .
O1 O -0.67729(19) 0.2883(2) 0.41207(9) 0.0260(4) Uani 1 1 d D .
H20 H -0.764(3) 0.276(4) 0.3790(16) 0.031 Uiso 1 1 d D U
O2 O -0.54066(18) 0.3232(2) 0.28651(9) 0.0244(3) Uani 1 1 d . .
O3 O -0.18816(18) 0.7185(3) 0.81557(10) 0.0284(4) Uani 1 1 d D .
H21 H -0.275(3) 0.752(5) 0.7817(17) 0.034 Uiso 1 1 d D U
O4 O -0.03380(17) 0.7561(2) 0.69624(9) 0.0225(3) Uani 1 1 d . .
O5 O 0.2640(2) 0.2403(3) 0.82321(10) 0.0294(4) Uani 1 1 d . .
O6 O 0.42982(17) 0.3728(3) 0.70115(9) 0.0297(3) Uani 1 1 d . .
N1 N 0.2556(2) 0.5863(3) 0.78710(11) 0.0194(4) Uani 1 1 d D .
H22 H 0.310(3) 0.671(4) 0.7633(16) 0.023 Uiso 1 1 d D U
C1 C -0.5377(3) 0.3125(3) 0.36765(13) 0.0214(4) Uani 1 1 d . .
C2 C -0.3742(3) 0.3256(3) 0.42141(14) 0.0245(5) Uani 1 1 d . .
H2 H -0.2724 0.3556 0.3923 0.029 Uiso 1 1 calc R U
C3 C -0.3605(3) 0.2979(3) 0.50880(14) 0.0229(4) Uani 1 1 d . .
H3 H -0.4638 0.2716 0.5373 0.027 Uiso 1 1 calc R U
C4 C -0.1994(3) 0.3047(3) 0.56452(14) 0.0218(4) Uani 1 1 d . .
C5 C -0.0434(2) 0.3681(4) 0.53223(12) 0.0238(4) Uani 1 1 d . .
H5 H -0.0391 0.4029 0.4716 0.029 Uiso 1 1 calc R U
C6 C 0.1040(2) 0.3803(4) 0.58783(13) 0.0233(4) Uani 1 1 d . .
H6 H 0.2091 0.4249 0.5660 0.028 Uiso 1 1 calc R U
C7 C 0.0969(3) 0.3266(3) 0.67623(13) 0.0205(4) Uani 1 1 d . .
C8 C -0.0544(3) 0.2575(3) 0.70912(14) 0.0215(4) Uani 1 1 d . .
H8 H -0.0565 0.2170 0.7691 0.026 Uiso 1 1 calc R U
C9 C -0.2025(3) 0.2482(3) 0.65335(14) 0.0226(4) Uani 1 1 d . .
H9 H -0.3071 0.2031 0.6756 0.027 Uiso 1 1 calc R U
C10 C -0.0455(3) 0.7104(3) 0.77330(13) 0.0189(4) Uani 1 1 d . .
C11 C 0.1057(3) 0.6417(3) 0.83458(13) 0.0190(4) Uani 1 1 d . .
H11 H 0.0670 0.5266 0.8679 0.023 Uiso 1 1 calc R U
C12 C 0.1517(3) 0.8026(3) 0.90171(14) 0.0240(5) Uani 1 1 d . .
H12A H 0.1851 0.9189 0.8688 0.029 Uiso 1 1 calc R U
H12B H 0.0471 0.8352 0.9330 0.029 Uiso 1 1 calc R U
C13 C 0.2977(3) 0.7542(3) 0.97093(13) 0.0235(5) Uani 1 1 d . .
H13 H 0.4063 0.7330 0.9398 0.028 Uiso 1 1 calc R U
C14 C 0.3232(3) 0.9274(4) 1.03248(18) 0.0373(6) Uani 1 1 d . .
H14A H 0.2217 0.9425 1.0674 0.056 Uiso 1 1 calc R U
H14B H 0.3386 1.0440 0.9972 0.056 Uiso 1 1 calc R U
H14C H 0.4258 0.9070 1.0724 0.056 Uiso 1 1 calc R U
C15 C 0.2600(3) 0.5736(4) 1.02389(15) 0.0339(6) Uani 1 1 d . .
H15A H 0.3524 0.5541 1.0701 0.051 Uiso 1 1 calc R U
H15B H 0.2538 0.4617 0.9843 0.051 Uiso 1 1 calc R U
H15C H 0.1497 0.5890 1.0514 0.051 Uiso 1 1 calc R U

loop_
_atom_site_aniso_label
_atom_site_aniso_U_11
_atom_site_aniso_U_22
_atom_site_aniso_U_33
_atom_site_aniso_U_23
_atom_site_aniso_U_13
_atom_site_aniso_U_12
S1 0.0163(2) 0.0241(3) 0.0226(2) -0.0023(2) -0.00225(16) 0.0033(2)
O1 0.0164(7) 0.0390(10) 0.0222(7) -0.0050(7) -0.0011(5) -0.0003(6)
O2 0.0180(6) 0.0325(9) 0.0225(7) -0.0012(6) 0.0002(5) -0.0014(6)
O3 0.0160(7) 0.0462(11) 0.0231(7) 0.0070(7) 0.0009(5) 0.0040(7)
O4 0.0195(7) 0.0273(8) 0.0209(7) 0.0032(6) 0.0014(5) 0.0009(6)
O5 0.0297(8) 0.0251(8) 0.0322(8) 0.0017(7) -0.0074(6) 0.0028(7)
O6 0.0167(6) 0.0391(9) 0.0331(7) -0.0105(8) 0.0002(5) 0.0042(8)
N1 0.0141(8) 0.0232(10) 0.0211(8) 0.0010(7) 0.0027(6) -0.0016(7)
C1 0.0200(10) 0.0205(10) 0.0237(9) -0.0039(8) 0.0012(8) 0.0000(8)
C2 0.0173(9) 0.0288(13) 0.0275(10) -0.0031(9) 0.0005(7) -0.0008(8)
C3 0.0179(9) 0.0236(11) 0.0272(10) -0.0055(9) 0.0013(8) 0.0002(8)
C4 0.0197(10) 0.0214(10) 0.0242(9) -0.0065(8) -0.0004(8) 0.0013(8)
C5 0.0236(9) 0.0284(11) 0.0194(8) -0.0046(10) 0.0006(7) -0.0020(11)
C6 0.0177(9) 0.0275(11) 0.0249(9) -0.0050(10) 0.0030(7) -0.0026(10)
C7 0.0168(9) 0.0201(12) 0.0240(9) -0.0052(8) -0.0021(7) 0.0023(8)
C8 0.0220(9) 0.0206(11) 0.0221(9) -0.0011(8) 0.0009(8) 0.0006(9)
C9 0.0181(9) 0.0219(11) 0.0282(10) -0.0031(9) 0.0043(8) -0.0002(9)
C10 0.0172(9) 0.0182(11) 0.0212(9) -0.0010(8) 0.0006(7) -0.0018(8)
C11 0.0162(9) 0.0219(11) 0.0190(9) 0.0006(8) 0.0020(8) 0.0000(8)
C12 0.0206(9) 0.0246(11) 0.0266(10) -0.0035(9) 0.0000(8) 0.0016(8)
C13 0.0198(9) 0.0284(13) 0.0223(10) -0.0030(9) 0.0005(8) -0.0013(9)
C14 0.0313(12) 0.0428(16) 0.0373(13) -0.0144(11) -0.0034(10) -0.0042(11)
C15 0.0328(12) 0.0430(15) 0.0252(11) 0.0058(10) -0.0051(9) -0.0092(11)

loop_
_atom_type_symbol
_atom_type_description
_atom_type_scat_dispersion_real
_atom_type_scat_dispersion_imag
_atom_type_scat_source
C C 0.0181 0.0091 'International Tables Vol C Tables 4.2.6.8 and 6.1.1.4'
H H 0.0000 0.0000 'International Tables Vol C Tables 4.2.6.8 and 6.1.1.4'
N N 0.0311 0.0180 'International Tables Vol C Tables 4.2.6.8 and 6.1.1.4'
O O 0.0492 0.0322 'International Tables Vol C Tables 4.2.6.8 and 6.1.1.4'
S S 0.3331 0.5567 'International Tables Vol C Tables 4.2.6.8 and 6.1.1.4'

loop_
_geom_angle_atom_site_label_1
_geom_angle_atom_site_label_2
_geom_angle_atom_site_label_3
_geom_angle
O5 S1 O6 120.78(10)
O5 S1 N1 107.68(10)
O6 S1 N1 105.77(10)
O5 S1 C7 106.89(10)
O6 S1 C7 108.72(9)
N1 S1 C7 106.14(9)
C1 O1 H20 111.8(19)
C10 O3 H21 112.3(19)
C11 N1 S1 121.36(15)
C11 N1 H22 118(2)
S1 N1 H22 116.7(19)
O2 C1 O1 123.34(18)
O2 C1 C2 120.89(18)
O1 C1 C2 115.77(17)
C3 C2 C1 123.70(19)
C3 C2 H2 118.2
C1 C2 H2 118.2
C2 C3 C4 125.4(2)
C2 C3 H3 117.3
C4 C3 H3 117.3
C9 C4 C5 119.03(18)
C9 C4 C3 118.68(19)
C5 C4 C3 122.28(19)
C6 C5 C4 120.54(18)
C6 C5 H5 119.7
C4 C5 H5 119.7
C5 C6 C7 119.30(18)
C5 C6 H6 120.4
C7 C6 H6 120.4
C8 C7 C6 121.29(18)
C8 C7 S1 119.18(15)
C6 C7 S1 119.24(16)
C9 C8 C7 119.11(18)
C9 C8 H8 120.4
C7 C8 H8 120.4
C8 C9 C4 120.68(19)
C8 C9 H9 119.7
C4 C9 H9 119.7
O4 C10 O3 124.67(18)
O4 C10 C11 124.33(17)
O3 C10 C11 110.97(16)
N1 C11 C10 113.02(16)
N1 C11 C12 110.92(16)
C10 C11 C12 108.32(17)
N1 C11 H11 108.1
C10 C11 H11 108.1
C12 C11 H11 108.1
C13 C12 C11 115.18(18)
C13 C12 H12A 108.5
C11 C12 H12A 108.5
C13 C12 H12B 108.5
C11 C12 H12B 108.5
H12A C12 H12B 107.5
C15 C13 C14 110.39(19)
C15 C13 C12 112.45(18)
C14 C13 C12 107.95(19)
C15 C13 H13 108.7
C14 C13 H13 108.7
C12 C13 H13 108.7
C13 C14 H14A 109.5
C13 C14 H14B 109.5
H14A C14 H14B 109.5
C13 C14 H14C 109.5
H14A C14 H14C 109.5
H14B C14 H14C 109.5
C13 C15 H15A 109.5
C13 C15 H15B 109.5
H15A C15 H15B 109.5
C13 C15 H15C 109.5
H15A C15 H15C 109.5
H15B C15 H15C 109.5

loop_
_geom_bond_atom_site_label_1
_geom_bond_atom_site_label_2
_geom_bond_distance
S1 O5 1.4291(18)
S1 O6 1.4321(14)
S1 N1 1.6150(19)
S1 C7 1.769(2)
O1 C1 1.319(2)
O1 H20 0.82(2)
O2 C1 1.228(2)
O3 C10 1.312(2)
O3 H21 0.85(2)
O4 C10 1.216(2)
N1 C11 1.454(3)
N1 H22 0.82(2)
C1 C2 1.469(3)
C2 C3 1.333(3)
C2 H2 0.9500
C3 C4 1.467(3)
C3 H3 0.9500
C4 C9 1.401(3)
C4 C5 1.403(3)
C5 C6 1.382(3)
C5 H5 0.9500
C6 C7 1.392(3)
C6 H6 0.9500
C7 C8 1.388(3)
C8 C9 1.386(3)
C8 H8 0.9500
C9 H9 0.9500
C10 C11 1.528(3)
C11 C12 1.536(3)
C11 H11 1.0000
C12 C13 1.533(3)
C12 H12A 0.9900
C12 H12B 0.9900
C13 C15 1.524(3)
C13 C14 1.525(3)
C13 H13 1.0000
C14 H14A 0.9800
C14 H14B 0.9800
C14 H14C 0.9800
C15 H15A 0.9800
C15 H15B 0.9800
C15 H15C 0.9800

loop_
_geom_hbond_atom_site_label_D
_geom_hbond_atom_site_label_H
_geom_hbond_atom_site_label_A
_geom_hbond_distance_DH
_geom_hbond_distance_HA
_geom_hbond_distance_DA
_geom_hbond_angle_DHA
_geom_hbond_site_symmetry_A
O1 H20 O4 0.82(2) 1.89(2) 2.7065(19) 178(3) 2_446
O3 H21 O2 0.85(2) 1.78(2) 2.637(2) 179(3) 2_456
N1 H22 O2 0.82(2) 2.24(2) 3.021(2) 158(3) 2_556

loop_
_geom_torsion_atom_site_label_1
_geom_torsion_atom_site_label_2
_geom_torsion_atom_site_label_3
_geom_torsion_atom_site_label_4
_geom_torsion
O5 S1 N1 C11 -54.59(17)
O6 S1 N1 C11 175.00(15)
C7 S1 N1 C11 59.60(17)
O2 C1 C2 C3 -173.8(2)
O1 C1 C2 C3 6.0(3)
C1 C2 C3 C4 178.3(2)
C2 C3 C4 C9 -171.9(2)
C2 C3 C4 C5 9.0(4)
C9 C4 C5 C6 -2.0(4)
C3 C4 C5 C6 177.2(2)
C4 C5 C6 C7 0.8(4)
C5 C6 C7 C8 1.3(4)
C5 C6 C7 S1 -172.41(19)
O5 S1 C7 C8 27.9(2)
O6 S1 C7 C8 159.82(18)
N1 S1 C7 C8 -86.80(19)
O5 S1 C7 C6 -158.22(18)
O6 S1 C7 C6 -26.3(2)
N1 S1 C7 C6 87.05(19)
C6 C7 C8 C9 -2.2(3)
S1 C7 C8 C9 171.48(17)
C7 C8 C9 C4 1.1(3)
C5 C4 C9 C8 1.0(3)
C3 C4 C9 C8 -178.1(2)
S1 N1 C11 C10 -87.9(2)
S1 N1 C11 C12 150.20(15)
O4 C10 C11 N1 -15.6(3)
O3 C10 C11 N1 166.18(19)
O4 C10 C11 C12 107.8(2)
O3 C10 C11 C12 -70.5(2)
N1 C11 C12 C13 -57.6(2)
C10 C11 C12 C13 177.80(17)
C11 C12 C13 C15 -56.9(2)
C11 C12 C13 C14 -178.97(19)
